data_4317334
loop_
_publ_author_name
'Salvador Eslava'
'Mary McPartlin'
'Richard I. Thomson'
'Jeremy M. Rawson'
'Dominic S. Wright'

_publ_contact_author_address
;
 University of Cambridge
 Department of Chemistry   
 Lensfield Road
 Cambridge
 CB2 1EW
 England   
;
_publ_contact_author_email se296@cam.ac.uk
_publ_contact_author_name 'S. Eslava'
_publ_contact_author_phone 00441223763122
_publ_section_title
;
 Single-Source Materials for Metal-Doped Titanium Oxide: Syntheses,
 Structures, and Properties of a Series of Heterometallic Transition-Metal
 Titanium Oxo Cages
;
_journal_name_full 'Inorganic Chemistry'
_journal_page_first 11532
_journal_page_last 11540
_journal_paper_doi 10.1021/ic101687m
_journal_volume 49
_journal_year 2010
_chemical_formula_sum 'C30 H75 Cl Cu O16 Ti4'
_chemical_formula_weight 982.49
_chemical_name_systematic
; 
 ? 
;
_space_group_IT_number 2
_symmetry_cell_setting triclinic
_symmetry_space_group_name_Hall '-P 1'
_symmetry_space_group_name_H-M 'P -1'
_atom_sites_solution_hydrogens geom
_atom_sites_solution_primary direct
_atom_sites_solution_secondary difmap
_audit_creation_method SHELXL-97
_cell_angle_alpha 87.120(2)
_cell_angle_beta 80.609(2)
_cell_angle_gamma 60.787(2)
_cell_formula_units_Z 2
_cell_length_a 11.6537(3)
_cell_length_b 11.8104(3)
_cell_length_c 19.9739(8)
_cell_measurement_reflns_used 68112
_cell_measurement_temperature 180(2)
_cell_measurement_theta_max 26.37
_cell_measurement_theta_min 1.00
_cell_volume 2365.91(14)
_computing_cell_refinement 'HKL Scalepack (Otwinowski & Minor 1997)'
_computing_data_collection 'Collect (Nonius B.V. 1998)'
_computing_data_reduction
;
 HKL Denzo and Scalepack (Otwinowski & Minor 1997)
;
_computing_publication_material 'SHELXL-97 (Sheldrick 1997)'
_computing_structure_refinement 'SHELXL-97 (Sheldrick 1997)'
_computing_structure_solution 'SIR-92 (Altomare et al. 1994)'
_diffrn_ambient_temperature 180(2)
_diffrn_measured_fraction_theta_full 0.979
_diffrn_measured_fraction_theta_max 0.979
_diffrn_measurement_device_type 'Nonius Kappa CCD'
_diffrn_measurement_method 'Thin slice \w and \f scans'
_diffrn_radiation_source 'fine-focus sealed tube'
_diffrn_radiation_type MoK\a
_diffrn_radiation_wavelength 0.71073
_diffrn_reflns_av_R_equivalents 0.0576
_diffrn_reflns_av_sigmaI/netI 0.0736
_diffrn_reflns_limit_h_max 14
_diffrn_reflns_limit_h_min -14
_diffrn_reflns_limit_k_max 14
_diffrn_reflns_limit_k_min -14
_diffrn_reflns_limit_l_max 24
_diffrn_reflns_limit_l_min -24
_diffrn_reflns_number 30183
_diffrn_reflns_theta_full 26.38
_diffrn_reflns_theta_max 26.38
_diffrn_reflns_theta_min 3.53
_diffrn_standards_number 0
_exptl_absorpt_coefficient_mu 1.201
_exptl_absorpt_correction_T_max 0.950
_exptl_absorpt_correction_T_min 0.880
_exptl_absorpt_correction_type multi-scan
_exptl_absorpt_process_details
;
multi-scan from symmetry-related measurements 
 Sortav (Blessing 1995)
;
_exptl_crystal_density_diffrn 1.379
_exptl_crystal_density_method 'not measured'
_exptl_crystal_F_000 1034
_exptl_crystal_size_max 0.18
_exptl_crystal_size_mid 0.16
_exptl_crystal_size_min 0.05
_refine_diff_density_max 0.732
_refine_diff_density_min -0.551
_refine_diff_density_rms 0.074
_refine_ls_extinction_method none
_refine_ls_goodness_of_fit_ref 1.014
_refine_ls_hydrogen_treatment constr
_refine_ls_matrix_type full
_refine_ls_number_parameters 365
_refine_ls_number_reflns 9494
_refine_ls_number_restraints 78
_refine_ls_restrained_S_all 1.051
_refine_ls_R_factor_all 0.1474
_refine_ls_R_factor_gt 0.0770
_refine_ls_shift/su_max 0.000
_refine_ls_shift/su_mean 0.000
_refine_ls_structure_factor_coef Fsqd
_refine_ls_weighting_details 'calc w=1/[\s^2^(Fo^2^)+(0.0830P)^2^+4.9168P] where P=(Fo^2^+2Fc^2^)/3'
_refine_ls_weighting_scheme calc
_refine_ls_wR_factor_gt 0.1789
_refine_ls_wR_factor_ref 0.2193
_reflns_number_gt 5248
_reflns_number_total 9494
_reflns_threshold_expression >2sigma(I)
_cod_data_source_file ic101687m_si_001_6.cif
_cod_data_source_block 5
_cod_depositor_comments
;
The following automatic conversions were performed:

'_symmetry_cell_setting' value 'Triclinic' changed to 'triclinic'
according to the built-in table from CIF Core dictionary named
'cif_core.dic' version 2.4.1 from 2010-06-29.

Automatic conversion script
Id: cif_fix_values 1646 2011-03-28 12:23:43Z adriana 
;
_cod_original_cell_volume 2365.91(13)
_cod_database_code 4317334

loop_
_symmetry_equiv_pos_as_xyz
'x, y, z'
'-x, -y, -z'

loop_
_atom_site_label
_atom_site_type_symbol
_atom_site_fract_x
_atom_site_fract_y
_atom_site_fract_z
_atom_site_U_iso_or_equiv
_atom_site_adp_type
_atom_site_occupancy
_atom_site_symmetry_multiplicity
_atom_site_calc_flag
_atom_site_refinement_flags
_atom_site_disorder_assembly
_atom_site_disorder_group
Cl1 Cl 0.7096(3) 0.6370(2) 0.40355(16) 0.1370(11) Uani 1 1 d . . .
Cu1 Cu 0.78137(9) 0.44167(8) 0.35882(4) 0.0716(3) Uani 1 1 d . A .
Ti1 Ti 1.09766(12) 0.24980(13) 0.31637(6) 0.0664(3) Uani 1 1 d . A .
Ti2 Ti 0.79737(12) 0.40634(12) 0.19676(6) 0.0657(3) Uani 1 1 d . A .
Ti3 Ti 0.89794(11) 0.15233(10) 0.28491(5) 0.0549(3) Uani 1 1 d . A .
Ti4 Ti 1.10045(12) 0.18210(12) 0.16171(6) 0.0643(3) Uani 1 1 d . A .
O1 O 0.9568(4) 0.2851(4) 0.24886(18) 0.0493(9) Uani 1 1 d . . .
O11 O 1.1252(5) 0.3820(5) 0.2885(2) 0.0805(14) Uani 1 1 d D . .
O12 O 1.2246(6) 0.1732(7) 0.3689(3) 0.111(2) Uani 1 1 d D . .
O13 O 1.0400(4) 0.1081(4) 0.3380(2) 0.0631(11) Uani 1 1 d D . .
O21 O 0.6643(6) 0.4646(6) 0.1477(3) 0.1060(19) Uani 1 1 d D . .
O22 O 0.8473(5) 0.5267(4) 0.1737(2) 0.0805(13) Uani 1 1 d D . .
O23 O 0.7634(4) 0.2517(4) 0.2274(2) 0.0655(11) Uani 1 1 d D . .
O31 O 0.8592(5) 0.0275(4) 0.3079(2) 0.0730(13) Uani 1 1 d D . .
O41 O 1.2133(4) 0.1341(4) 0.2337(2) 0.0699(12) Uani 1 1 d D . .
O42 O 0.9341(5) 0.2788(5) 0.12213(19) 0.0724(12) Uani 1 1 d D . .
O43 O 1.0301(4) 0.0584(4) 0.2038(2) 0.0715(12) Uani 1 1 d D . .
O44 O 1.1564(5) 0.2924(4) 0.1285(2) 0.0759(13) Uani 1 1 d D . .
O45 O 1.2048(6) 0.0554(5) 0.0969(3) 0.1039(19) Uani 1 1 d D . .
O51 O 0.9523(5) 0.3539(5) 0.3892(2) 0.0771(13) Uani 1 1 d D . .
O52 O 0.6877(4) 0.4968(4) 0.2820(2) 0.0752(13) Uani 1 1 d D . .
O53 O 0.7756(4) 0.2766(4) 0.36002(19) 0.0578(10) Uani 1 1 d D . .
C11 C 1.0920(10) 0.5094(9) 0.2982(6) 0.126(3) Uani 1 1 d D . .
H11A H 1.0376 0.5605 0.2633 0.152 Uiso 1 1 calc R . .
H11B H 1.0345 0.5404 0.3430 0.152 Uiso 1 1 calc R . .
C12 C 1.3266(15) 0.1748(16) 0.3948(8) 0.211(8) Uani 1 1 d D . .
H12A H 1.3929 0.1668 0.3548 0.254 Uiso 1 1 calc R . .
H12B H 1.2886 0.2637 0.4142 0.254 Uiso 1 1 calc R . .
C13 C 1.0432(11) 0.0539(10) 0.4069(5) 0.082(3) Uiso 0.672(4) 1 d PD A 1
H13A H 1.0545 0.1088 0.4382 0.099 Uiso 0.672(4) 1 calc PR A 1
H13B H 0.9569 0.0569 0.4236 0.099 Uiso 0.672(4) 1 calc PR A 1
C13' C 1.131(2) -0.0261(16) 0.3439(9) 0.082(3) Uiso 0.328(4) 1 d PD A 2
H13C H 1.1040 -0.0774 0.3193 0.099 Uiso 0.328(4) 1 calc PR A 2
H13D H 1.2203 -0.0434 0.3206 0.099 Uiso 0.328(4) 1 calc PR A 2
C21 C 0.5910(15) 0.548(2) 0.1030(9) 0.256(10) Uani 1 1 d DU . .
H21A H 0.5812 0.6331 0.1149 0.307 Uiso 1 1 calc R . .
H21B H 0.6497 0.5207 0.0584 0.307 Uiso 1 1 calc R . .
C22 C 0.8279(16) 0.6496(13) 0.1913(7) 0.119(4) Uiso 0.672(4) 1 d PD A 1
H22A H 0.7427 0.6940 0.2229 0.143 Uiso 0.672(4) 1 calc PR A 1
H22B H 0.8995 0.6355 0.2169 0.143 Uiso 0.672(4) 1 calc PR A 1
C23 C 0.6303(11) 0.2658(11) 0.2340(6) 0.088(3) Uiso 0.672(4) 1 d PD A 1
H23A H 0.6061 0.2424 0.2804 0.106 Uiso 0.672(4) 1 calc PR A 1
H23B H 0.5657 0.3580 0.2284 0.106 Uiso 0.672(4) 1 calc PR A 1
C22' C 0.837(3) 0.6171(19) 0.1239(11) 0.119(4) Uiso 0.328(4) 1 d PD A 2
H22C H 0.9161 0.5745 0.0884 0.143 Uiso 0.328(4) 1 calc PR A 2
H22D H 0.7583 0.6367 0.1025 0.143 Uiso 0.328(4) 1 calc PR A 2
C23' C 0.738(2) 0.172(2) 0.1841(12) 0.088(3) Uiso 0.328(4) 1 d PD A 2
H23C H 0.7679 0.1846 0.1364 0.106 Uiso 0.328(4) 1 calc PR A 2
H23D H 0.7952 0.0803 0.1939 0.106 Uiso 0.328(4) 1 calc PR A 2
C31 C 0.8299(2) -0.0746(2) 0.32089(11) 0.139(4) Uani 1 1 d D A .
H31A H 0.7438 -0.0493 0.3061 0.167 Uiso 0.672(4) 1 calc PR A 1
H31B H 0.8992 -0.1518 0.2929 0.167 Uiso 0.672(4) 1 calc PR A 1
H31C H 0.8656 -0.1288 0.2785 0.167 Uiso 0.328(4) 1 calc PR A 2
H31D H 0.8852 -0.1279 0.3550 0.167 Uiso 0.328(4) 1 calc PR A 2
C41 C 1.3515(2) 0.0985(2) 0.21595(11) 0.080(3) Uiso 0.672(4) 1 d PRD A 1
H41A H 1.3687 0.1199 0.1681 0.095 Uiso 0.672(4) 1 calc PR A 1
H41B H 1.3718 0.1502 0.2448 0.095 Uiso 0.672(4) 1 calc PR A 1
C41' C 1.3184(2) -0.0075(2) 0.23440(11) 0.080(3) Uiso 0.328(4) 1 d PRD A 2
H41C H 1.3009 -0.0410 0.2791 0.095 Uiso 0.328(4) 1 calc PR A 2
H41D H 1.3056 -0.0555 0.1997 0.095 Uiso 0.328(4) 1 calc PR A 2
C42 C 0.9361(2) 0.3108(2) 0.05206(11) 0.101(3) Uani 1 1 d RD A .
H42A H 1.0266 0.2938 0.0316 0.121 Uiso 1 1 calc R . .
H42B H 0.8736 0.4042 0.0481 0.121 Uiso 1 1 calc R . .
C43 C 1.0281(2) -0.0406(2) 0.16275(11) 0.078(3) Uiso 0.672(4) 1 d PRD A 1
H43A H 0.9392 -0.0343 0.1738 0.093 Uiso 0.672(4) 1 calc PR A 1
H43B H 1.0415 -0.0216 0.1141 0.093 Uiso 0.672(4) 1 calc PR A 1
C44 C 1.1626(2) 0.4004(2) 0.10087(11) 0.119(4) Uiso 0.672(4) 1 d PRD A 1
H44A H 1.1256 0.4175 0.0580 0.143 Uiso 0.672(4) 1 calc PR A 1
H44B H 1.1013 0.4754 0.1323 0.143 Uiso 0.672(4) 1 calc PR A 1
C45 C 1.3078(2) 0.0345(2) 0.04174(11) 0.103(4) Uiso 0.672(4) 1 d PRD A 1
H45A H 1.2839 0.1179 0.0191 0.123 Uiso 0.672(4) 1 calc PR A 1
H45B H 1.3907 0.0085 0.0602 0.123 Uiso 0.672(4) 1 calc PR A 1
C44' C 1.2593(2) 0.3252(2) 0.13195(11) 0.119(4) Uiso 0.328(4) 1 d PRD A 2
H44C H 1.2412 0.3657 0.1774 0.143 Uiso 0.328(4) 1 calc PR A 2
H44D H 1.3446 0.2430 0.1293 0.143 Uiso 0.328(4) 1 calc PR A 2
C43' C 1.1252(2) -0.0810(2) 0.21075(11) 0.078(3) Uiso 0.328(4) 1 d PRD A 2
H43C H 1.2166 -0.0930 0.2016 0.093 Uiso 0.328(4) 1 calc PR A 2
H43D H 1.1093 -0.1037 0.2585 0.093 Uiso 0.328(4) 1 calc PR A 2
C45' C 1.2430(2) 0.0660(2) 0.01595(11) 0.103(4) Uiso 0.328(4) 1 d PRD A 2
H45C H 1.1635 0.0987 -0.0067 0.123 Uiso 0.328(4) 1 calc PR A 2
H45D H 1.2815 0.1247 0.0067 0.123 Uiso 0.328(4) 1 calc PR A 2
C51 C 0.9683(2) 0.3985(2) 0.44972(11) 0.115(3) Uani 1 1 d RD A .
H51A H 0.9382 0.4926 0.4473 0.138 Uiso 0.672(4) 1 calc PR A 1
H51B H 1.0637 0.3530 0.4545 0.138 Uiso 0.672(4) 1 calc PR A 1
H51C H 0.8824 0.4733 0.4694 0.138 Uiso 0.328(4) 1 calc PR A 2
H51D H 1.0341 0.4294 0.4385 0.138 Uiso 0.328(4) 1 calc PR A 2
C52 C 0.5676(2) 0.6198(2) 0.28490(11) 0.141(4) Uani 1 1 d RD A .
H52A H 0.5783 0.6846 0.3089 0.170 Uiso 1 1 calc R . .
H52B H 0.5547 0.6491 0.2381 0.170 Uiso 1 1 calc R . .
C53 C 0.6479(2) 0.2922(2) 0.38552(11) 0.085(3) Uiso 0.672(4) 1 d PRD A 1
H53A H 0.5825 0.3575 0.3587 0.102 Uiso 0.672(4) 1 calc PR A 1
H53B H 0.6492 0.2088 0.3795 0.102 Uiso 0.672(4) 1 calc PR A 1
C53' C 0.7614(2) 0.2304(2) 0.42645(11) 0.085(3) Uiso 0.328(4) 1 d PRD A 2
H53C H 0.8210 0.2364 0.4545 0.102 Uiso 0.328(4) 1 calc PR A 2
H53D H 0.7782 0.1398 0.4250 0.102 Uiso 0.328(4) 1 calc PR A 2
C131 C 0.8226(2) -0.1090(2) 0.38771(11) 0.152(6) Uiso 0.672(4) 1 d PRD A 1
H13E H 0.8018 -0.1802 0.3921 0.227 Uiso 0.672(4) 1 calc PR A 1
H13F H 0.7526 -0.0341 0.4159 0.227 Uiso 0.672(4) 1 calc PR A 1
H13G H 0.9083 -0.1370 0.4027 0.227 Uiso 0.672(4) 1 calc PR A 1
C231 C 0.7184(2) -0.0626(2) 0.34005(11) 0.152(6) Uiso 0.328(4) 1 d PRD A 2
H23E H 0.7254 -0.1487 0.3448 0.227 Uiso 0.328(4) 1 calc PR A 2
H23F H 0.6603 -0.0146 0.3066 0.227 Uiso 0.328(4) 1 calc PR A 2
H23G H 0.6807 -0.0151 0.3840 0.227 Uiso 0.328(4) 1 calc PR A 2
C111 C 1.1927(2) 0.5380(2) 0.29606(11) 0.175(6) Uani 1 1 d RD . .
H11C H 1.1551 0.6318 0.3028 0.263 Uiso 1 1 calc R . .
H11D H 1.2503 0.5099 0.2518 0.263 Uiso 1 1 calc R . .
H11E H 1.2451 0.4927 0.3320 0.263 Uiso 1 1 calc R . .
C112 C 1.3953(2) 0.0984(2) 0.43903(11) 0.267(11) Uani 1 1 d RD . .
H11F H 1.4632 0.1204 0.4466 0.401 Uiso 1 1 calc R . .
H11G H 1.4386 0.0082 0.4220 0.401 Uiso 1 1 calc R . .
H11H H 1.3360 0.1088 0.4819 0.401 Uiso 1 1 calc R . .
C113 C 1.1434(2) -0.0709(2) 0.40796(11) 0.138(4) Uani 1 1 d RD . .
H313 H 1.1412 -0.1018 0.4544 0.207 Uiso 0.672(4) 1 calc PR A 1
H413 H 1.2293 -0.0744 0.3924 0.207 Uiso 0.672(4) 1 calc PR A 1
H513 H 1.1316 -0.1262 0.3779 0.207 Uiso 0.672(4) 1 calc PR A 1
H613 H 1.2098 -0.1633 0.4057 0.207 Uiso 0.328(4) 1 calc PR A 2
H713 H 1.0573 -0.0594 0.4311 0.207 Uiso 0.328(4) 1 calc PR A 2
H813 H 1.1717 -0.0223 0.4331 0.207 Uiso 0.328(4) 1 calc PR A 2
C121 C 0.4787(2) 0.5730(2) 0.09140(11) 0.205(7) Uani 1 1 d RD . .
H12C H 0.4433 0.6499 0.0637 0.307 Uiso 1 1 calc R . .
H12D H 0.4181 0.5896 0.1345 0.307 Uiso 1 1 calc R . .
H12E H 0.4867 0.4989 0.0670 0.307 Uiso 1 1 calc R . .
C122 C 0.8251(2) 0.7314(2) 0.14195(11) 0.151(5) Uani 1 1 d RD . .
H322 H 0.8155 0.8104 0.1618 0.226 Uiso 0.672(4) 1 calc PR A 1
H422 H 0.7495 0.7540 0.1184 0.226 Uiso 0.672(4) 1 calc PR A 1
H522 H 0.9081 0.6899 0.1095 0.226 Uiso 0.672(4) 1 calc PR A 1
H622 H 0.8293 0.7798 0.1012 0.226 Uiso 0.328(4) 1 calc PR A 2
H722 H 0.8979 0.7151 0.1663 0.226 Uiso 0.328(4) 1 calc PR A 2
H822 H 0.7396 0.7823 0.1715 0.226 Uiso 0.328(4) 1 calc PR A 2
C123 C 0.6194(2) 0.1910(2) 0.18816(11) 0.177(6) Uani 1 1 d RD . .
H323 H 0.5279 0.2055 0.1952 0.266 Uiso 0.672(4) 1 calc PR A 1
H423 H 0.6809 0.0992 0.1943 0.266 Uiso 0.672(4) 1 calc PR A 1
H523 H 0.6415 0.2145 0.1420 0.266 Uiso 0.672(4) 1 calc PR A 1
H623 H 0.6177 0.1337 0.1549 0.266 Uiso 0.328(4) 1 calc PR A 2
H723 H 0.5599 0.2816 0.1787 0.266 Uiso 0.328(4) 1 calc PR A 2
H823 H 0.5895 0.1720 0.2340 0.266 Uiso 0.328(4) 1 calc PR A 2
C141 C 1.4367(2) -0.0349(2) 0.22417(11) 0.165(5) Uani 0.672(4) 1 d PRD A 1
H14E H 1.5296 -0.0546 0.2116 0.248 Uiso 0.672(4) 1 calc PR A 1
H14F H 1.4183 -0.0864 0.1949 0.248 Uiso 0.672(4) 1 calc PR A 1
H14G H 1.4212 -0.0561 0.2717 0.248 Uiso 0.672(4) 1 calc PR A 1
C241 C 1.4367(2) -0.0349(2) 0.22417(11) 0.165(5) Uani 0.328(4) 1 d PRD A 2
H14H H 1.4930 -0.1290 0.2262 0.248 Uiso 0.328(4) 1 calc PR A 2
H14I H 1.4530 0.0088 0.2590 0.248 Uiso 0.328(4) 1 calc PR A 2
H14J H 1.4578 -0.0061 0.1792 0.248 Uiso 0.328(4) 1 calc PR A 2
C142 C 0.8984(2) 0.2346(2) 0.01608(11) 0.158(5) Uani 1 1 d RD . .
H14K H 0.9005 0.2570 -0.0318 0.236 Uiso 1 1 calc R . .
H14L H 0.8082 0.2527 0.0359 0.236 Uiso 1 1 calc R . .
H14M H 0.9608 0.1422 0.0197 0.236 Uiso 1 1 calc R . .
C143 C 1.1200(2) -0.1610(2) 0.17244(11) 0.142(4) Uani 1 1 d RD . .
H343 H 1.1131 -0.2216 0.1437 0.213 Uiso 0.672(4) 1 calc PR A 1
H443 H 1.1063 -0.1815 0.2202 0.213 Uiso 0.672(4) 1 calc PR A 1
H543 H 1.2086 -0.1688 0.1605 0.213 Uiso 0.672(4) 1 calc PR A 1
H643 H 1.1865 -0.2496 0.1812 0.213 Uiso 0.328(4) 1 calc PR A 2
H743 H 1.1386 -0.1421 0.1248 0.213 Uiso 0.328(4) 1 calc PR A 2
H843 H 1.0310 -0.1528 0.1819 0.213 Uiso 0.328(4) 1 calc PR A 2
C144 C 1.2768(2) 0.4010(2) 0.08745(11) 0.215(8) Uani 1 1 d RD . .
H344 H 1.2621 0.4842 0.0684 0.322 Uiso 0.672(4) 1 calc PR A 1
H444 H 1.3389 0.3303 0.0546 0.322 Uiso 0.672(4) 1 calc PR A 1
H544 H 1.3144 0.3888 0.1294 0.322 Uiso 0.672(4) 1 calc PR A 1
H644 H 1.3498 0.4140 0.0965 0.322 Uiso 0.328(4) 1 calc PR A 2
H744 H 1.1949 0.4849 0.0903 0.322 Uiso 0.328(4) 1 calc PR A 2
H844 H 1.2989 0.3615 0.0419 0.322 Uiso 0.328(4) 1 calc PR A 2
C145 C 1.3327(2) -0.0555(2) -0.00541(11) 0.189(7) Uani 1 1 d RD . .
H345 H 1.4052 -0.0635 -0.0409 0.283 Uiso 0.672(4) 1 calc PR A 1
H445 H 1.2524 -0.0294 -0.0255 0.283 Uiso 0.672(4) 1 calc PR A 1
H545 H 1.3585 -0.1393 0.0159 0.283 Uiso 0.672(4) 1 calc PR A 1
H645 H 1.3618 -0.0575 -0.0544 0.283 Uiso 0.328(4) 1 calc PR A 2
H745 H 1.2925 -0.1118 0.0043 0.283 Uiso 0.328(4) 1 calc PR A 2
H845 H 1.4095 -0.0864 0.0183 0.283 Uiso 0.328(4) 1 calc PR A 2
C151 C 0.8925(2) 0.3753(2) 0.50781(11) 0.120(4) Uiso 0.672(4) 1 d PRD A 1
H15A H 0.9052 0.4061 0.5492 0.180 Uiso 0.672(4) 1 calc PR A 1
H15B H 0.9228 0.2821 0.5103 0.180 Uiso 0.672(4) 1 calc PR A 1
H15C H 0.7978 0.4219 0.5035 0.180 Uiso 0.672(4) 1 calc PR A 1
C251 C 1.0157(2) 0.2920(2) 0.50405(11) 0.120(4) Uiso 0.328(4) 1 d PRD A 2
H25A H 1.0252 0.3283 0.5445 0.180 Uiso 0.328(4) 1 calc PR A 2
H25B H 1.1016 0.2183 0.4853 0.180 Uiso 0.328(4) 1 calc PR A 2
H25C H 0.9498 0.2625 0.5164 0.180 Uiso 0.328(4) 1 calc PR A 2
C152 C 0.4549(2) 0.6165(2) 0.31730(11) 0.210(7) Uani 1 1 d RDU . .
H15D H 0.3770 0.7027 0.3171 0.315 Uiso 1 1 calc R . .
H15E H 0.4654 0.5906 0.3643 0.315 Uiso 1 1 calc R . .
H15F H 0.4426 0.5536 0.2934 0.315 Uiso 1 1 calc R . .
C153 C 0.6066(2) 0.3311(2) 0.45366(11) 0.170(5) Uani 1 1 d RD . .
H353 H 0.5181 0.3400 0.4685 0.254 Uiso 0.672(4) 1 calc PR A 1
H453 H 0.6028 0.4147 0.4599 0.254 Uiso 0.672(4) 1 calc PR A 1
H553 H 0.6699 0.2660 0.4807 0.254 Uiso 0.672(4) 1 calc PR A 1
H653 H 0.5821 0.3103 0.5001 0.254 Uiso 0.328(4) 1 calc PR A 2
H753 H 0.5508 0.3243 0.4241 0.254 Uiso 0.328(4) 1 calc PR A 2
H853 H 0.5932 0.4197 0.4534 0.254 Uiso 0.328(4) 1 calc PR A 2

loop_
_atom_site_aniso_label
_atom_site_aniso_U_11
_atom_site_aniso_U_22
_atom_site_aniso_U_33
_atom_site_aniso_U_23
_atom_site_aniso_U_13
_atom_site_aniso_U_12
Cl1 0.151(2) 0.0871(16) 0.171(3) -0.0562(16) 0.0299(19) -0.0675(16)
Cu1 0.0828(6) 0.0625(5) 0.0697(5) -0.0142(4) 0.0137(4) -0.0416(5)
Ti1 0.0693(8) 0.0807(8) 0.0632(7) 0.0107(6) -0.0145(6) -0.0468(7)
Ti2 0.0656(7) 0.0720(8) 0.0623(7) 0.0129(6) -0.0126(6) -0.0358(6)
Ti3 0.0621(7) 0.0522(6) 0.0526(6) -0.0040(5) 0.0048(5) -0.0332(5)
Ti4 0.0709(8) 0.0647(7) 0.0569(7) -0.0071(5) 0.0123(6) -0.0386(6)
O1 0.054(2) 0.053(2) 0.046(2) -0.0002(17) -0.0044(17) -0.0306(19)
O11 0.093(3) 0.087(4) 0.086(3) -0.002(3) -0.011(3) -0.064(3)
O12 0.098(4) 0.168(6) 0.104(4) 0.047(4) -0.046(4) -0.088(4)
O13 0.065(3) 0.062(3) 0.063(3) 0.017(2) -0.011(2) -0.033(2)
O21 0.094(4) 0.133(5) 0.097(4) 0.048(4) -0.046(3) -0.056(4)
O22 0.092(3) 0.068(3) 0.081(3) 0.024(3) -0.012(3) -0.041(3)
O23 0.069(3) 0.087(3) 0.061(3) 0.001(2) -0.010(2) -0.054(3)
O31 0.091(3) 0.061(3) 0.078(3) -0.008(2) 0.012(2) -0.052(3)
O41 0.046(2) 0.064(3) 0.087(3) 0.009(2) 0.003(2) -0.022(2)
O42 0.093(3) 0.101(4) 0.041(2) 0.002(2) -0.006(2) -0.063(3)
O43 0.085(3) 0.055(3) 0.071(3) -0.022(2) 0.024(2) -0.040(2)
O44 0.086(3) 0.080(3) 0.077(3) 0.010(2) 0.001(2) -0.057(3)
O45 0.127(4) 0.096(4) 0.082(4) -0.035(3) 0.056(3) -0.068(4)
O51 0.098(3) 0.100(4) 0.056(3) -0.010(2) -0.011(2) -0.065(3)
O52 0.065(3) 0.059(3) 0.082(3) 0.006(2) 0.000(2) -0.018(2)
O53 0.062(2) 0.059(2) 0.054(2) -0.0039(19) 0.0055(19) -0.035(2)
C11 0.143(9) 0.108(8) 0.140(9) 0.018(7) -0.008(7) -0.076(7)
C12 0.177(14) 0.264(19) 0.219(16) 0.076(14) -0.136(13) -0.103(13)
C21 0.168(14) 0.39(3) 0.213(17) 0.131(18) -0.125(14) -0.125(17)
C31 0.194(11) 0.116(8) 0.130(8) -0.030(6) 0.039(8) -0.109(8)
C42 0.140(8) 0.151(8) 0.053(4) 0.013(5) -0.028(5) -0.100(7)
C51 0.178(10) 0.138(8) 0.077(6) -0.011(5) -0.022(6) -0.112(8)
C52 0.128(9) 0.073(6) 0.166(11) 0.007(6) -0.023(8) -0.005(6)
C111 0.194(13) 0.145(11) 0.239(16) -0.009(10) -0.008(11) -0.130(11)
C112 0.194(16) 0.43(3) 0.203(17) 0.102(19) -0.127(15) -0.151(19)
C113 0.156(10) 0.128(9) 0.121(8) 0.058(7) -0.032(7) -0.064(8)
C121 0.150(12) 0.217(16) 0.236(17) 0.055(13) -0.113(13) -0.061(12)
C122 0.183(12) 0.090(7) 0.170(11) 0.026(7) 0.002(9) -0.070(8)
C123 0.165(12) 0.205(14) 0.243(16) 0.031(12) -0.086(11) -0.139(11)
C141 0.066(6) 0.110(8) 0.275(17) 0.013(9) -0.017(8) -0.014(6)
C241 0.066(6) 0.110(8) 0.275(17) 0.013(9) -0.017(8) -0.014(6)
C142 0.239(14) 0.241(14) 0.063(6) 0.006(7) -0.043(7) -0.166(13)
C143 0.181(11) 0.077(6) 0.140(9) -0.026(6) 0.026(8) -0.054(7)
C144 0.177(13) 0.224(15) 0.30(2) 0.104(15) -0.020(13) -0.153(13)
C145 0.219(14) 0.198(13) 0.163(11) -0.117(10) 0.120(10) -0.146(12)
C152 0.105(8) 0.160(11) 0.320(16) -0.026(11) 0.025(10) -0.043(8)
C153 0.158(10) 0.206(13) 0.118(8) -0.038(8) 0.087(8) -0.096(10)

loop_
_atom_type_symbol
_atom_type_description
_atom_type_scat_dispersion_real
_atom_type_scat_dispersion_imag
_atom_type_scat_source
C C 0.0033 0.0016 'International Tables Vol C Tables 4.2.6.8 and 6.1.1.4'
H H 0.0000 0.0000 'International Tables Vol C Tables 4.2.6.8 and 6.1.1.4'
Cl Cl 0.1484 0.1585 'International Tables Vol C Tables 4.2.6.8 and 6.1.1.4'
Cu Cu 0.3201 1.2651 'International Tables Vol C Tables 4.2.6.8 and 6.1.1.4'
Ti Ti 0.2776 0.4457 'International Tables Vol C Tables 4.2.6.8 and 6.1.1.4'
O O 0.0106 0.0060 'International Tables Vol C Tables 4.2.6.8 and 6.1.1.4'

loop_
_geom_angle_atom_site_label_1
_geom_angle_atom_site_label_2
_geom_angle_atom_site_label_3
_geom_angle
_geom_angle_site_symmetry_1
_geom_angle_site_symmetry_3
_geom_angle_publ_flag
O52 Cu1 O51 146.39(19) . . ?
O52 Cu1 O53 90.79(18) . . ?
O51 Cu1 O53 90.29(18) . . ?
O52 Cu1 Cl1 97.40(17) . . ?
O51 Cu1 Cl1 98.30(16) . . ?
O53 Cu1 Cl1 149.95(14) . . ?
O11 Ti1 O12 99.1(2) . . ?
O11 Ti1 O51 93.6(2) . . ?
O12 Ti1 O51 96.5(3) . . ?
O11 Ti1 O41 94.3(2) . . ?
O12 Ti1 O41 93.9(3) . . ?
O51 Ti1 O41 165.77(18) . . ?
O11 Ti1 O13 170.0(2) . . ?
O12 Ti1 O13 90.9(2) . . ?
O51 Ti1 O13 85.60(18) . . ?
O41 Ti1 O13 84.56(17) . . ?
O11 Ti1 O1 95.20(19) . . ?
O12 Ti1 O1 163.4(2) . . ?
O51 Ti1 O1 90.91(17) . . ?
O41 Ti1 O1 76.60(16) . . ?
O13 Ti1 O1 74.84(15) . . ?
O11 Ti1 Ti3 134.03(17) . . ?
O12 Ti1 Ti3 126.8(2) . . ?
O51 Ti1 Ti3 83.92(13) . . ?
O41 Ti1 Ti3 82.08(13) . . ?
O13 Ti1 Ti3 35.95(11) . . ?
O1 Ti1 Ti3 39.22(10) . . ?
O11 Ti1 Ti4 90.04(16) . . ?
O12 Ti1 Ti4 129.9(2) . . ?
O51 Ti1 Ti4 132.19(14) . . ?
O41 Ti1 Ti4 36.07(12) . . ?
O13 Ti1 Ti4 83.15(12) . . ?
O1 Ti1 Ti4 41.32(10) . . ?
Ti3 Ti1 Ti4 60.76(3) . . ?
O22 Ti2 O21 97.4(3) . . ?
O22 Ti2 O52 93.9(2) . . ?
O21 Ti2 O52 96.7(3) . . ?
O22 Ti2 O42 92.9(2) . . ?
O21 Ti2 O42 93.5(2) . . ?
O52 Ti2 O42 166.91(19) . . ?
O22 Ti2 O23 172.6(2) . . ?
O21 Ti2 O23 89.6(2) . . ?
O52 Ti2 O23 87.67(18) . . ?
O42 Ti2 O23 84.28(18) . . ?
O22 Ti2 O1 97.33(19) . . ?
O21 Ti2 O1 163.1(2) . . ?
O52 Ti2 O1 90.54(17) . . ?
O42 Ti2 O1 77.46(16) . . ?
O23 Ti2 O1 75.41(15) . . ?
O22 Ti2 Ti3 136.50(17) . . ?
O21 Ti2 Ti3 126.0(2) . . ?
O52 Ti2 Ti3 84.74(13) . . ?
O42 Ti2 Ti3 82.65(13) . . ?
O23 Ti2 Ti3 36.41(11) . . ?
O1 Ti2 Ti3 39.37(10) . . ?
O22 Ti2 Ti4 90.10(17) . . ?
O21 Ti2 Ti4 130.1(2) . . ?
O52 Ti2 Ti4 132.01(14) . . ?
O42 Ti2 Ti4 36.71(13) . . ?
O23 Ti2 Ti4 83.53(13) . . ?
O1 Ti2 Ti4 41.61(10) . . ?
Ti3 Ti2 Ti4 61.19(4) . . ?
O31 Ti3 O23 100.1(2) . . ?
O31 Ti3 O13 100.2(2) . . ?
O23 Ti3 O13 159.43(17) . . ?
O31 Ti3 O53 96.96(18) . . ?
O23 Ti3 O53 87.32(18) . . ?
O13 Ti3 O53 86.87(18) . . ?
O31 Ti3 O43 95.60(18) . . ?
O23 Ti3 O43 90.44(19) . . ?
O13 Ti3 O43 90.96(19) . . ?
O53 Ti3 O43 167.43(16) . . ?
O31 Ti3 O1 173.67(18) . . ?
O23 Ti3 O1 79.84(16) . . ?
O13 Ti3 O1 80.38(15) . . ?
O53 Ti3 O1 89.36(15) . . ?
O43 Ti3 O1 78.07(16) . . ?
O31 Ti3 Ti2 139.58(17) . . ?
O23 Ti3 Ti2 39.50(12) . . ?
O13 Ti3 Ti2 120.11(12) . . ?
O53 Ti3 Ti2 83.40(12) . . ?
O43 Ti3 Ti2 87.00(13) . . ?
O1 Ti3 Ti2 40.74(10) . . ?
O31 Ti3 Ti1 139.18(17) . . ?
O23 Ti3 Ti1 120.65(12) . . ?
O13 Ti3 Ti1 38.98(12) . . ?
O53 Ti3 Ti1 83.32(11) . . ?
O43 Ti3 Ti1 87.21(13) . . ?
O1 Ti3 Ti1 41.76(10) . . ?
Ti2 Ti3 Ti1 81.17(4) . . ?
O31 Ti3 Ti4 133.50(15) . . ?
O23 Ti3 Ti4 84.17(12) . . ?
O13 Ti3 Ti4 84.37(12) . . ?
O53 Ti3 Ti4 129.53(11) . . ?
O43 Ti3 Ti4 37.90(11) . . ?
O1 Ti3 Ti4 40.17(10) . . ?
Ti2 Ti3 Ti4 59.51(4) . . ?
Ti1 Ti3 Ti4 59.79(3) . . ?
O44 Ti4 O45 95.4(2) . . ?
O44 Ti4 O41 90.9(2) . . ?
O45 Ti4 O41 102.4(3) . . ?
O44 Ti4 O42 91.4(2) . . ?
O45 Ti4 O42 101.4(3) . . ?
O41 Ti4 O42 155.74(18) . . ?
O44 Ti4 O43 177.7(2) . . ?
O45 Ti4 O43 86.90(19) . . ?
O41 Ti4 O43 88.51(18) . . ?
O42 Ti4 O43 88.25(19) . . ?
O44 Ti4 O1 103.64(19) . . ?
O45 Ti4 O1 160.91(19) . . ?
O41 Ti4 O1 78.10(16) . . ?
O42 Ti4 O1 77.89(16) . . ?
O43 Ti4 O1 74.02(14) . . ?
O44 Ti4 Ti2 93.08(16) . . ?
O45 Ti4 Ti2 138.6(2) . . ?
O41 Ti4 Ti2 117.94(13) . . ?
O42 Ti4 Ti2 37.80(12) . . ?
O43 Ti4 Ti2 85.21(13) . . ?
O1 Ti4 Ti2 40.96(10) . . ?
O44 Ti4 Ti1 92.86(16) . . ?
O45 Ti4 Ti1 138.8(2) . . ?
O41 Ti4 Ti1 37.05(12) . . ?
O42 Ti4 Ti1 118.69(13) . . ?
O43 Ti4 Ti1 85.31(12) . . ?
O1 Ti4 Ti1 41.86(10) . . ?
Ti2 Ti4 Ti1 80.89(4) . . ?
O44 Ti4 Ti3 141.88(16) . . ?
O45 Ti4 Ti3 122.68(16) . . ?
O41 Ti4 Ti3 81.61(12) . . ?
O42 Ti4 Ti3 81.76(12) . . ?
O43 Ti4 Ti3 35.79(11) . . ?
O1 Ti4 Ti3 38.24(10) . . ?
Ti2 Ti4 Ti3 59.30(3) . . ?
Ti1 Ti4 Ti3 59.45(3) . . ?
Ti3 O1 Ti2 99.89(15) . . ?
Ti3 O1 Ti4 101.59(16) . . ?
Ti2 O1 Ti4 97.44(15) . . ?
Ti3 O1 Ti1 99.03(15) . . ?
Ti2 O1 Ti1 153.45(19) . . ?
Ti4 O1 Ti1 96.83(15) . . ?
C11 O11 Ti1 147.8(6) . . ?
C12 O12 Ti1 147.2(7) . . ?
C13' O13 C13 62.4(8) . . ?
C13' O13 Ti3 117.7(9) . . ?
C13 O13 Ti3 124.4(5) . . ?
C13' O13 Ti1 123.8(10) . . ?
C13 O13 Ti1 119.7(5) . . ?
Ti3 O13 Ti1 105.07(18) . . ?
C21 O21 Ti2 150.9(9) . . ?
C22' O22 C22 59.5(10) . . ?
C22' O22 Ti2 140.6(11) . . ?
C22 O22 Ti2 144.8(7) . . ?
C23' O23 C23 59.9(10) . . ?
C23' O23 Ti3 114.5(10) . . ?
C23 O23 Ti3 126.9(6) . . ?
C23' O23 Ti2 126.5(10) . . ?
C23 O23 Ti2 121.0(6) . . ?
Ti3 O23 Ti2 104.08(17) . . ?
C31 O31 Ti3 175.5(3) . . ?
C41 O41 C41' 60.70(17) . . ?
C41 O41 Ti4 119.7(3) . . ?
C41' O41 Ti4 116.4(3) . . ?
C41 O41 Ti1 121.6(3) . . ?
C41' O41 Ti1 126.0(3) . . ?
Ti4 O41 Ti1 106.88(18) . . ?
C42 O42 Ti4 121.8(3) . . ?
C42 O42 Ti2 121.9(3) . . ?
Ti4 O42 Ti2 105.49(18) . . ?
C43 O43 C43' 60.31(17) . . ?
C43 O43 Ti3 124.7(3) . . ?
C43' O43 Ti3 117.1(3) . . ?
C43 O43 Ti4 122.3(3) . . ?
C43' O43 Ti4 119.8(3) . . ?
Ti3 O43 Ti4 106.32(17) . . ?
C44 O44 C44' 53.69(16) . . ?
C44 O44 Ti4 163.9(4) . . ?
C44' O44 Ti4 141.2(3) . . ?
C45 O45 C45' 33.54(11) . . ?
C45 O45 Ti4 136.0(4) . . ?
C45' O45 Ti4 130.1(4) . . ?
C51 O51 Cu1 119.4(3) . . ?
C51 O51 Ti1 124.9(3) . . ?
Cu1 O51 Ti1 112.5(2) . . ?
C52 O52 Cu1 120.1(3) . . ?
C52 O52 Ti2 123.0(3) . . ?
Cu1 O52 Ti2 113.6(2) . . ?
C53 O53 C53' 64.53(18) . . ?
C53 O53 Ti3 123.1(3) . . ?
C53' O53 Ti3 119.6(3) . . ?
C53 O53 Cu1 113.2(2) . . ?
C53' O53 Cu1 113.8(2) . . ?
Ti3 O53 Cu1 113.90(17) . . ?
C111 C11 O11 118.1(8) . . ?
C112 C12 O12 127.6(12) . . ?
C113 C13 O13 112.8(7) . . ?
C113 C13' O13 116.8(13) . . ?
C121 C21 O21 128.6(14) . . ?
C122 C22 O22 119.0(10) . . ?
C123 C23 O23 113.7(8) . . ?
C122 C22' O22 118.9(16) . . ?
C123 C23' O23 119.2(17) . . ?
C231 C31 C131 71.8 . . ?
C231 C31 O31 125.8(2) . . ?
C131 C31 O31 115.0(2) . . ?
C141 C41 O41 112.31(19) . . ?
C241 C41' O41 118.27(17) . . ?
O42 C42 C142 110.25(19) . . ?
C143 C43 O43 113.7(2) . . ?
C144 C44 O44 120.8(2) . . ?
C145 C45 O45 115.5(2) . . ?
C144 C44' O44 119.2(2) . . ?
C143 C43' O43 116.27(19) . . ?
C145 C45' O45 104.3(2) . . ?
O51 C51 C151 110.6(2) . . ?
O51 C51 C251 113.2(2) . . ?
C151 C51 C251 50.1 . . ?
C152 C52 O52 113.7(2) . . ?
C153 C53 O53 113.08(18) . . ?
O53 C53' C153 100.38(18) . . ?
C13 C113 C13' 67.3(9) . . ?
C22 C122 C22' 62.3(10) . . ?
C23' C123 C23 67.0(10) . . ?
C43' C143 C43 69.6 . . ?
C44' C144 C44 58.7 . . ?
C45' C145 C45 39.1 . . ?
C53 C153 C53' 60.0 . . ?

loop_
_geom_bond_atom_site_label_1
_geom_bond_atom_site_label_2
_geom_bond_distance
_geom_bond_site_symmetry_2
_geom_bond_publ_flag
Cl1 Cu1 2.213(2) . ?
Cu1 O52 1.930(5) . ?
Cu1 O51 1.930(5) . ?
Cu1 O53 1.981(4) . ?
Ti1 O11 1.787(5) . ?
Ti1 O12 1.793(5) . ?
Ti1 O51 1.960(5) . ?
Ti1 O41 2.028(5) . ?
Ti1 O13 2.091(4) . ?
Ti1 O1 2.164(4) . ?
Ti1 Ti3 3.2097(15) . ?
Ti1 Ti4 3.2208(17) . ?
Ti2 O22 1.796(5) . ?
Ti2 O21 1.796(5) . ?
Ti2 O52 1.952(5) . ?
Ti2 O42 2.034(5) . ?
Ti2 O23 2.093(4) . ?
Ti2 O1 2.114(4) . ?
Ti2 Ti3 3.1912(16) . ?
Ti2 Ti4 3.1981(17) . ?
Ti3 O31 1.761(4) . ?
Ti3 O23 1.953(4) . ?
Ti3 O13 1.951(4) . ?
Ti3 O53 1.980(4) . ?
Ti3 O43 1.981(4) . ?
Ti3 O1 2.055(4) . ?
Ti3 Ti4 3.2521(15) . ?
Ti4 O44 1.778(4) . ?
Ti4 O45 1.816(5) . ?
Ti4 O41 1.982(5) . ?
Ti4 O42 1.984(5) . ?
Ti4 O43 2.081(4) . ?
Ti4 O1 2.142(4) . ?
O11 C11 1.375(9) . ?
O12 C12 1.380(11) . ?
O13 C13' 1.426(16) . ?
O13 C13 1.487(10) . ?
O21 C21 1.356(12) . ?
O22 C22' 1.396(17) . ?
O22 C22 1.408(12) . ?
O23 C23' 1.467(16) . ?
O23 C23 1.461(11) . ?
O31 C31 1.407(4) . ?
O41 C41 1.436(4) . ?
O41 C41' 1.516(4) . ?
O42 C42 1.430(4) . ?
O43 C43 1.473(4) . ?
O43 C43' 1.485(5) . ?
O44 C44 1.394(4) . ?
O44 C44' 1.440(5) . ?
O45 C45 1.422(5) . ?
O45 C45' 1.621(5) . ?
O51 C51 1.417(4) . ?
O52 C52 1.439(5) . ?
O53 C53 1.416(4) . ?
O53 C53' 1.425(4) . ?
C11 C111 1.364(9) . ?
C12 C112 1.296(11) . ?
C13 C113 1.364(10) . ?
C13' C113 1.361(15) . ?
C21 C121 1.253(12) . ?
C22 C122 1.338(12) . ?
C23 C123 1.365(9) . ?
C22' C122 1.352(17) . ?
C23' C123 1.28(2) . ?
C31 C231 1.2329 . ?
C31 C131 1.3768 . ?
C41 C141 1.4124 . ?
C41' C241 1.2351 . ?
C42 C142 1.4398 . ?
C43 C143 1.3271 . ?
C44 C144 1.3174 . ?
C45 C145 1.3465 . ?
C44' C144 1.2933 . ?
C43' C143 1.2745 . ?
C45' C145 1.3366 . ?
C51 C151 1.4396 . ?
C51 C251 1.5638 . ?
C52 C152 1.3848 . ?
C53 C153 1.3886 . ?
C53' C153 1.6166 . ?
